data_7062840
loop_
_publ_author_name
'Zhang, Xiaoyu'
'Qin, Tianrui'
'Liu, Yichen'
'An, Ning'
'Afzal, Mohd'
'Alarifi, Abdullah'
'Muddassir, Mohd.'
'Sakiyama, Hiroshi'
'Mohanty, Aurobinda'
'Dong, Xiuyan'

_publ_section_title
;
 Structures and magnetic studies of four new Ni(ii) coordination polymers
 built using symmetrical tetracarboxylate and N-donor linkers
;
_journal_issue 46
_journal_name_full 'New Journal of Chemistry'
_journal_page_first 21214
_journal_page_last 21224
_journal_paper_doi 10.1039/D3NJ03643J
_journal_volume 47
_journal_year 2023
_chemical_formula_moiety '[Ni2 (H2O)2 (C10H10N4) (C18H8O8)], 2C2H3O2'
_chemical_formula_sum 'C32 H28 N4 Ni2 O14'
_chemical_formula_weight 810.00
_space_group_crystal_system triclinic
_space_group_IT_number 2
_space_group_name_Hall '-P 1'
_space_group_name_H-M_alt 'P -1'
_atom_sites_solution_hydrogens mixed
_audit_creation_method SHELXL-2018/3
_audit_update_record
;
2023-07-18 deposited with the CCDC.	2023-10-09 downloaded from the CCDC.
;
_cell_angle_alpha 110.763(1)
_cell_angle_beta 90.633(2)
_cell_angle_gamma 112.746(2)
_cell_formula_units_Z 1
_cell_length_a 8.0206(3)
_cell_length_b 9.7574(3)
_cell_length_c 13.0392(4)
_cell_measurement_reflns_used 9051
_cell_measurement_temperature 190(2)
_cell_measurement_theta_max 53.97
_cell_measurement_theta_min 4.50
_cell_volume 866.89(5)
_computing_structure_refinement 'SHELXL-2018/3 (Sheldrick, 2018)'
_diffrn_ambient_temperature 190(2)
_diffrn_measured_fraction_theta_full 0.978
_diffrn_measured_fraction_theta_max 0.975
_diffrn_measurement_device_type 'Bruker APEX-II CCD'
_diffrn_measurement_method '\f and \w scans'
_diffrn_radiation_type GaK\a
_diffrn_radiation_wavelength 1.34139
_diffrn_reflns_av_unetI/netI 0.0465
_diffrn_reflns_Laue_measured_fraction_full 0.978
_diffrn_reflns_Laue_measured_fraction_max 0.975
_diffrn_reflns_number 3101
_diffrn_reflns_point_group_measured_fraction_full 0.978
_diffrn_reflns_point_group_measured_fraction_max 0.975
_diffrn_reflns_theta_full 53.594
_diffrn_reflns_theta_max 53.974
_diffrn_reflns_theta_min 4.497
_exptl_absorpt_coefficient_mu 6.352
_exptl_absorpt_correction_type none
_exptl_crystal_colour green
_exptl_crystal_density_diffrn 1.552
_exptl_crystal_description prism
_exptl_crystal_F_000 416
_exptl_crystal_size_max 0.160
_exptl_crystal_size_mid 0.160
_exptl_crystal_size_min 0.140
_refine_diff_density_max 1.061
_refine_diff_density_min -1.043
_refine_diff_density_rms 0.162
_refine_ls_extinction_method none
_refine_ls_goodness_of_fit_ref 1.097
_refine_ls_hydrogen_treatment constr
_refine_ls_matrix_type full
_refine_ls_number_parameters 196
_refine_ls_number_reflns 3101
_refine_ls_number_restraints 44
_refine_ls_restrained_S_all 1.099
_refine_ls_R_factor_all 0.0998
_refine_ls_R_factor_gt 0.0895
_refine_ls_shift/su_max 0.001
_refine_ls_shift/su_mean 0.001
_refine_ls_structure_factor_coef Fsqd
_refine_ls_weighting_details 'w=1/[\s^2^(Fo^2^)+(0.0830P)^2^+12.1888P] where P=(Fo^2^+2Fc^2^)/3'
_refine_ls_weighting_scheme calc
_refine_ls_wR_factor_gt 0.2360
_refine_ls_wR_factor_ref 0.2412
_reflns_number_gt 2752
_reflns_number_total 3101
_reflns_threshold_expression 'I > 2\s(I)'
_cod_data_source_file d3nj03643j2.cif
_cod_data_source_block a_sq
_cod_depositor_comments 'Adding full bibliography for 7062838--7062841.cif.'
_cod_database_code 7062840
_shelx_shelxl_version_number 2018/3
_shelx_estimated_absorpt_t_min 0.430
_shelx_estimated_absorpt_t_max 0.470

loop_
_space_group_symop_operation_xyz
'x, y, z'
'-x, -y, -z'

loop_
_atom_site_label
_atom_site_type_symbol
_atom_site_fract_x
_atom_site_fract_y
_atom_site_fract_z
_atom_site_U_iso_or_equiv
_atom_site_adp_type
_atom_site_occupancy
_atom_site_site_symmetry_order
_atom_site_calc_flag
_atom_site_refinement_flags_posn
_atom_site_refinement_flags_adp
_atom_site_refinement_flags_occupancy
_atom_site_disorder_assembly
_atom_site_disorder_group
Ni1 Ni 0.50849(14) 0.71265(12) 0.46280(8) 0.0182(3) Uani 1 1 d . . . . .
O1 O 0.3052(7) 0.4907(6) 0.3872(4) 0.0249(12) Uani 1 1 d . . . . .
O2 O 0.3139(7) 0.3809(6) 0.5097(4) 0.0215(11) Uani 1 1 d . . . . .
O3 O -0.2903(7) -0.0727(6) 0.4648(4) 0.0217(11) Uani 1 1 d . . . . .
O4 O -0.3870(7) -0.2817(6) 0.3075(4) 0.0228(12) Uani 1 1 d . . . . .
O1W O 0.3168(9) 0.7877(7) 0.4279(5) 0.0394(15) Uani 1 1 d . . . . .
H1W1 H 0.313602 0.860752 0.485391 0.059 Uiso 1 1 d R U . . .
H1W2 H 0.213004 0.709501 0.405720 0.059 Uiso 1 1 d R U . . .
C1 C 0.2518(10) 0.3725(8) 0.4174(5) 0.0154(14) Uani 1 1 d . . . . .
C2 C 0.0917(11) 0.1717(9) 0.2235(6) 0.0219(16) Uani 1 1 d . . . . .
H2A H 0.173773 0.243372 0.194515 0.026 Uiso 1 1 calc R U . . .
C3 C -0.1525(10) -0.0314(8) 0.3119(6) 0.0184(15) Uani 1 1 d . . . . .
C4 C 0.1038(10) 0.2152(8) 0.3362(6) 0.0189(15) Uani 1 1 d . . . . .
C5 C -0.0431(11) 0.0200(9) 0.1498(6) 0.0247(17) Uani 1 1 d . . . . .
C6 C -0.0161(10) 0.1132(9) 0.3820(6) 0.0188(15) Uani 1 1 d . . . . .
H6 H -0.003316 0.143492 0.460398 0.023 Uiso 1 1 calc R U . . .
C7 C -0.1650(11) -0.0789(9) 0.1967(6) 0.0216(16) Uani 1 1 d . . . . .
H7 H -0.258001 -0.180150 0.149252 0.026 Uiso 1 1 calc R U . . .
C8 C -0.2842(10) -0.1371(9) 0.3627(6) 0.0182(15) Uani 1 1 d . . . . .
C9 C -0.0578(11) -0.0375(9) 0.0285(6) 0.0243(17) Uani 1 1 d . U . . .
H9 H -0.158080 -0.137024 -0.014098 0.029 Uiso 1 1 calc R U . . .
N1 N 0.494(3) 0.806(3) 0.6300(17) 0.0262(15) Uani 0.5 1 d G . P A -1
C10 C 0.351(3) 0.732(2) 0.6781(17) 0.028(4) Uani 0.5 1 d G U P A -1
H10 H 0.252817 0.631868 0.633516 0.033 Uiso 0.5 1 calc R U P A -1
C11 C 0.352(2) 0.803(3) 0.7914(18) 0.035(4) Uani 0.5 1 d DG U P A -1
H11 H 0.254654 0.751663 0.824231 0.042 Uiso 0.5 1 calc R U P A -1
C12 C 0.496(3) 0.949(3) 0.8566(16) 0.043(3) Uani 0.5 1 d DG U P A -1
C13 C 0.639(3) 1.023(2) 0.809(2) 0.032(4) Uani 0.5 1 d DG U P A -1
H13 H 0.737902 1.122850 0.853144 0.039 Uiso 0.5 1 calc R U P A -1
C14 C 0.638(3) 0.952(3) 0.695(2) 0.026(4) Uani 0.5 1 d G U P A -1
H14 H 0.736068 1.003056 0.662427 0.031 Uiso 0.5 1 calc R U P A -1
N2 N 0.505(4) 1.022(4) 0.9737(18) 0.058(4) Uani 0.5 1 d D . P A -1
H2 H 0.546142 1.127512 1.004982 0.070 Uiso 0.5 1 calc R U P A -1
N1' N 0.504(3) 1.194(3) 1.3691(16) 0.0262(15) Uani 0.5 1 d G . P A -1
C10' C 0.607(3) 1.279(2) 1.3091(18) 0.028(4) Uani 0.5 1 d G . P A -1
H10' H 0.686429 1.390376 1.345926 0.033 Uiso 0.5 1 calc R U P A -1
C11' C 0.594(3) 1.202(3) 1.1951(18) 0.035(4) Uani 0.5 1 d DG . P A -1
H11' H 0.664885 1.259731 1.154007 0.042 Uiso 0.5 1 calc R U P A -1
C12' C 0.478(3) 1.039(3) 1.1411(16) 0.043(3) Uani 0.5 1 d DG . P A -1
C13' C 0.375(3) 0.954(2) 1.201(2) 0.032(4) Uani 0.5 1 d DG . P A -1
H13' H 0.295724 0.842643 1.164338 0.039 Uiso 0.5 1 calc R U P A -1
C14' C 0.388(3) 1.031(3) 1.315(2) 0.026(4) Uani 0.5 1 d G . P A -1
H14' H 0.317264 0.973287 1.356257 0.031 Uiso 0.5 1 calc R U P A -1
N2' N 0.465(4) 0.956(4) 1.0246(19) 0.058(4) Uani 0.5 1 d D . P A -1
H2' H 0.422780 0.849896 0.995402 0.070 Uiso 0.5 1 calc R U P A -1

loop_
_atom_site_aniso_label
_atom_site_aniso_U_11
_atom_site_aniso_U_22
_atom_site_aniso_U_33
_atom_site_aniso_U_23
_atom_site_aniso_U_13
_atom_site_aniso_U_12
Ni1 0.0236(6) 0.0136(5) 0.0163(5) 0.0079(4) 0.0084(4) 0.0045(4)
O1 0.027(3) 0.021(3) 0.025(3) 0.013(2) 0.001(2) 0.004(2)
O2 0.024(3) 0.021(3) 0.017(3) 0.008(2) 0.003(2) 0.006(2)
O3 0.029(3) 0.019(3) 0.016(3) 0.008(2) 0.009(2) 0.007(2)
O4 0.025(3) 0.015(3) 0.021(3) 0.008(2) 0.006(2) -0.001(2)
O1W 0.038(4) 0.025(3) 0.048(4) 0.004(3) 0.002(3) 0.015(3)
C1 0.017(3) 0.018(3) 0.012(3) 0.009(3) 0.009(3) 0.005(3)
C2 0.027(4) 0.016(4) 0.022(4) 0.014(3) 0.008(3) 0.002(3)
C3 0.024(4) 0.011(3) 0.017(3) 0.007(3) 0.007(3) 0.002(3)
C4 0.026(4) 0.013(3) 0.015(3) 0.007(3) 0.007(3) 0.004(3)
C5 0.034(4) 0.023(4) 0.016(4) 0.009(3) 0.003(3) 0.010(3)
C6 0.022(4) 0.018(4) 0.015(3) 0.010(3) 0.005(3) 0.005(3)
C7 0.026(4) 0.015(3) 0.019(4) 0.007(3) 0.004(3) 0.003(3)
C8 0.014(3) 0.018(4) 0.018(4) 0.008(3) 0.003(3) 0.002(3)
C9 0.029(4) 0.023(4) 0.015(3) 0.011(3) 0.010(3) 0.002(3)
N1 0.040(4) 0.017(3) 0.018(3) 0.006(3) 0.005(3) 0.010(3)
C10 0.028(8) 0.032(5) 0.024(5) 0.010(4) 0.011(6) 0.015(5)
C11 0.038(9) 0.041(5) 0.033(6) 0.018(4) 0.010(7) 0.020(6)
C12 0.059(7) 0.043(5) 0.026(4) 0.006(4) 0.005(4) 0.027(5)
C13 0.047(6) 0.031(6) 0.024(5) 0.013(5) 0.008(4) 0.019(5)
C14 0.035(7) 0.030(6) 0.025(5) 0.015(4) 0.006(5) 0.021(5)
N2 0.095(11) 0.044(9) 0.056(6) 0.030(5) 0.046(6) 0.040(9)
N1' 0.040(4) 0.017(3) 0.018(3) 0.006(3) 0.005(3) 0.010(3)
C10' 0.028(8) 0.032(5) 0.024(5) 0.010(4) 0.011(6) 0.015(5)
C11' 0.038(9) 0.041(5) 0.033(6) 0.018(4) 0.010(7) 0.020(6)
C12' 0.059(7) 0.043(5) 0.026(4) 0.006(4) 0.005(4) 0.027(5)
C13' 0.047(6) 0.031(6) 0.024(5) 0.013(5) 0.008(4) 0.019(5)
C14' 0.035(7) 0.030(6) 0.025(5) 0.015(4) 0.006(5) 0.021(5)
N2' 0.095(11) 0.044(9) 0.056(6) 0.030(5) 0.046(6) 0.040(9)

loop_
_atom_type_symbol
_atom_type_description
_atom_type_scat_dispersion_real
_atom_type_scat_dispersion_imag
_atom_type_scat_source
C C 0.0137 0.0067 'International Tables Vol C Tables 4.2.6.8 and 6.1.1.4'
H H 0.0000 0.0000 'International Tables Vol C Tables 4.2.6.8 and 6.1.1.4'
N N 0.0241 0.0134 'International Tables Vol C Tables 4.2.6.8 and 6.1.1.4'
O O 0.0389 0.0241 'International Tables Vol C Tables 4.2.6.8 and 6.1.1.4'
Ni Ni -1.3357 3.2904 'International Tables Vol C Tables 4.2.6.8 and 6.1.1.4'

loop_
_geom_angle_atom_site_label_1
_geom_angle_atom_site_label_2
_geom_angle_atom_site_label_3
_geom_angle
_geom_angle_site_symmetry_1
_geom_angle_site_symmetry_3
_geom_angle_publ_flag
O1 Ni1 O1W 84.1(2) . . ?
O1 Ni1 O2 91.5(2) . 2_666 ?
O1W Ni1 O2 175.5(2) . 2_666 ?
O1 Ni1 N1 110.1(7) . . ?
O1W Ni1 N1 89.4(7) . . ?
O2 Ni1 N1 92.7(7) 2_666 . ?
O1 Ni1 O3 153.6(2) . 1_665 ?
O1W Ni1 O3 87.7(2) . 1_665 ?
O2 Ni1 O3 96.1(2) 2_666 1_665 ?
N1 Ni1 O3 94.8(7) . 1_665 ?
O1 Ni1 O4 94.1(2) . 1_665 ?
O1W Ni1 O4 90.4(2) . 1_665 ?
O2 Ni1 O4 89.4(2) 2_666 1_665 ?
N1 Ni1 O4 155.6(7) . 1_665 ?
O3 Ni1 O4 60.86(19) 1_665 1_665 ?
O1 Ni1 C8 123.9(2) . 1_665 ?
O1W Ni1 C8 89.2(3) . 1_665 ?
O2 Ni1 C8 92.8(2) 2_666 1_665 ?
N1 Ni1 C8 125.5(7) . 1_665 ?
O3 Ni1 C8 30.7(2) 1_665 1_665 ?
O4 Ni1 C8 30.2(2) 1_665 1_665 ?
C1 O1 Ni1 129.5(5) . . ?
C1 O2 Ni1 126.9(5) . 2_666 ?
C8 O3 Ni1 92.1(4) . 1_445 ?
C8 O4 Ni1 86.8(4) . 1_445 ?
O2 C1 O1 123.6(7) . . ?
O2 C1 C4 119.9(6) . . ?
O1 C1 C4 116.5(6) . . ?
C4 C2 C5 120.2(6) . . ?
C6 C3 C7 120.2(6) . . ?
C6 C3 C8 118.3(6) . . ?
C7 C3 C8 121.4(6) . . ?
C2 C4 C6 121.5(7) . . ?
C2 C4 C1 121.7(6) . . ?
C6 C4 C1 116.7(6) . . ?
C7 C5 C2 117.7(7) . . ?
C7 C5 C9 119.3(7) . . ?
C2 C5 C9 123.1(7) . . ?
C3 C6 C4 119.1(6) . . ?
C3 C7 C5 121.3(7) . . ?
O4 C8 O3 120.2(6) . . ?
O4 C8 C3 122.4(6) . . ?
O3 C8 C3 117.4(6) . . ?
O4 C8 Ni1 63.0(4) . 1_445 ?
O3 C8 Ni1 57.2(3) . 1_445 ?
C3 C8 Ni1 174.5(5) . 1_445 ?
C9 C9 C5 126.2(9) 2 . ?
C10 N1 C14 120.0 . . ?
C10 N1 Ni1 123.7(13) . . ?
C14 N1 Ni1 116.3(13) . . ?
C11 C10 N1 120.0 . . ?
C10 C11 C12 120.0 . . ?
C13 C12 C11 120.0 . . ?
C13 C12 N2 118.6(4) . . ?
C11 C12 N2 121.4(4) . . ?
C12 C13 C14 120.0 . . ?
C13 C14 N1 120.0 . . ?
N2' N2 C12 123.2(15) . . ?
C10' N1' C14' 120.0 . . ?
C11' C10' N1' 120.00(8) . . ?
C10' C11' C12' 120.00(5) . . ?
C11' C12' C13' 120.0 . . ?
C11' C12' N2' 121.2(4) . . ?
C13' C12' N2' 118.8(4) . . ?
C14' C13' C12' 120.00(7) . . ?
C13' C14' N1' 120.00(6) . . ?
N2 N2' C12' 119.5(14) . . ?

loop_
_geom_bond_atom_site_label_1
_geom_bond_atom_site_label_2
_geom_bond_distance
_geom_bond_site_symmetry_2
_geom_bond_publ_flag
Ni1 O1 2.010(5) . ?
Ni1 O1W 2.049(6) . ?
Ni1 O2 2.053(5) 2_666 ?
Ni1 N1 2.07(2) . ?
Ni1 O3 2.083(5) 1_665 ?
Ni1 O4 2.211(5) 1_665 ?
Ni1 C8 2.477(7) 1_665 ?
O1 C1 1.270(8) . ?
O2 C1 1.261(8) . ?
O3 C8 1.265(9) . ?
O4 C8 1.247(9) . ?
C1 C4 1.516(10) . ?
C2 C4 1.367(10) . ?
C2 C5 1.420(11) . ?
C3 C6 1.376(10) . ?
C3 C7 1.395(10) . ?
C3 C8 1.510(9) . ?
C4 C6 1.402(10) . ?
C5 C7 1.401(10) . ?
C5 C9 1.465(10) . ?
C9 C9 1.350(14) 2 ?
N1 C10 1.3900 . ?
N1 C14 1.3900 . ?
C10 C11 1.3900 . ?
C11 C12 1.3900 . ?
C12 C13 1.3900 . ?
C12 N2 1.426(10) . ?
C13 C14 1.3900 . ?
N2 N2' 1.052(15) . ?
N1' C10' 1.3900 . ?
N1' C14' 1.3900(10) . ?
C10' C11' 1.3900 . ?
C11' C12' 1.3900 . ?
C12' C13' 1.3900 . ?
C12' N2' 1.426(10) . ?
C13' C14' 1.3900 . ?
